data_4004068
loop_
_publ_author_name
'Lv, Hui-Peng'
'Xu, Zhe-Kun'
'Yu, Hang'
'Huang, Chao-Ran'
'Wang, Zhong-Xia'

_publ_section_title
;
 A Photochromic Organic--Inorganic Hybrid Schiff Base Metal Halide
 Ferroelectric
;
_journal_issue 4
_journal_name_full 'Chemistry of Materials'
_journal_page_first 1737
_journal_page_last 1745
_journal_paper_doi 10.1021/acs.chemmater.1c03906
_journal_volume 34
_journal_year 2022
_chemical_formula_moiety '2(C12 H11 N2 O), Br4 Cd'
_chemical_formula_sum 'C24 H22 Br4 Cd N4 O2'
_chemical_formula_weight 830.47
_space_group_crystal_system triclinic
_space_group_IT_number 2
_space_group_name_Hall '-P 1'
_space_group_name_H-M_alt 'P -1'
_atom_sites_solution_hydrogens geom
_audit_creation_method SHELXL-2014/7
_cell_angle_alpha 97.280(3)
_cell_angle_beta 90.319(3)
_cell_angle_gamma 94.783(4)
_cell_formula_units_Z 2
_cell_length_a 9.2789(4)
_cell_length_b 9.3226(4)
_cell_length_c 16.7163(6)
_cell_measurement_reflns_used 4554
_cell_measurement_temperature 293(2)
_cell_measurement_theta_max 28.1830
_cell_measurement_theta_min 2.1860
_cell_volume 1429.18(10)
_computing_structure_refinement 'SHELXL-2014/7 (Sheldrick, 2014)'
_diffrn_ambient_temperature 293(2)
_diffrn_measured_fraction_theta_full 0.989
_diffrn_measured_fraction_theta_max 0.792
_diffrn_measurement_device_type 'XtaLAB Synergy R, DW system, HyPix'
_diffrn_radiation_type MoK\a
_diffrn_radiation_wavelength 0.71073
_diffrn_reflns_av_R_equivalents 0.1798
_diffrn_reflns_av_unetI/netI 0.2056
_diffrn_reflns_Laue_measured_fraction_full 0.989
_diffrn_reflns_Laue_measured_fraction_max 0.792
_diffrn_reflns_limit_h_max 11
_diffrn_reflns_limit_h_min -13
_diffrn_reflns_limit_k_max 12
_diffrn_reflns_limit_k_min -13
_diffrn_reflns_limit_l_max 23
_diffrn_reflns_limit_l_min -22
_diffrn_reflns_number 15084
_diffrn_reflns_point_group_measured_fraction_full 0.989
_diffrn_reflns_point_group_measured_fraction_max 0.792
_diffrn_reflns_theta_full 25.242
_diffrn_reflns_theta_max 30.312
_diffrn_reflns_theta_min 2.203
_diffrn_source 'Rotating-anode X-ray tube'
_exptl_absorpt_coefficient_mu 6.383
_exptl_absorpt_correction_T_max 0.230
_exptl_absorpt_correction_T_min 0.161
_exptl_absorpt_correction_type multi-scan
_exptl_absorpt_process_details
;
CrysAlisPro 1.171.40.82a (Rigaku Oxford Diffraction, 2020)
Empirical absorption correction using spherical harmonics,
implemented in SCALE3 ABSPACK scaling algorithm.
;
_exptl_crystal_colour yellowish
_exptl_crystal_density_diffrn 1.930
_exptl_crystal_description block
_exptl_crystal_F_000 796
_exptl_crystal_size_max 0.32
_exptl_crystal_size_mid 0.25
_exptl_crystal_size_min 0.23
_refine_diff_density_max 1.547
_refine_diff_density_min -1.355
_refine_diff_density_rms 0.246
_refine_ls_extinction_method none
_refine_ls_goodness_of_fit_ref 0.912
_refine_ls_hydrogen_treatment constr
_refine_ls_matrix_type full
_refine_ls_number_parameters 318
_refine_ls_number_reflns 6796
_refine_ls_number_restraints 0
_refine_ls_restrained_S_all 0.912
_refine_ls_R_factor_all 0.1532
_refine_ls_R_factor_gt 0.0699
_refine_ls_shift/su_max 0.001
_refine_ls_shift/su_mean 0.000
_refine_ls_structure_factor_coef Fsqd
_refine_ls_weighting_details 'w=1/[\s^2^(Fo^2^)+(0.0512P)^2^] where P=(Fo^2^+2Fc^2^)/3'
_refine_ls_weighting_scheme calc
_refine_ls_wR_factor_gt 0.1527
_refine_ls_wR_factor_ref 0.1829
_reflns_Friedel_coverage 0.000
_reflns_number_gt 3289
_reflns_number_total 6796
_reflns_threshold_expression 'I > 2\s(I)'
_cod_data_source_file cm1c03906_si_002.cif
_cod_data_source_block p-1
_cod_database_code 4004068
_shelx_shelxl_version_number 2014/7
_shelx_space_group_comment
;
The symmetry employed for this shelxl refinement is uniquely defined
by the following loop, which should always be used as a source of
symmetry information in preference to the above space-group names.
They are only intended as comments.
;

loop_
_space_group_symop_operation_xyz
'x, y, z'
'-x, -y, -z'

loop_
_atom_site_label
_atom_site_type_symbol
_atom_site_fract_x
_atom_site_fract_y
_atom_site_fract_z
_atom_site_U_iso_or_equiv
_atom_site_adp_type
_atom_site_occupancy
_atom_site_site_symmetry_order
_atom_site_calc_flag
_atom_site_refinement_flags_posn
_atom_site_refinement_flags_adp
_atom_site_refinement_flags_occupancy
_atom_site_disorder_assembly
_atom_site_disorder_group
Br1 Br 0.62788(11) 0.58154(9) 0.30978(5) 0.0553(3) Uani 1 1 d . . . . .
Br2 Br 0.88884(11) 0.80890(10) 0.15095(5) 0.0585(3) Uani 1 1 d . . . . .
Br3 Br 0.45646(10) 0.88878(10) 0.16268(5) 0.0596(3) Uani 1 1 d . . . . .
Br4 Br 0.72081(12) 1.03433(11) 0.36337(6) 0.0736(3) Uani 1 1 d . . . . .
C1 C 0.4544(12) 0.7634(10) 0.4700(6) 0.068(3) Uani 1 1 d . . . . .
H1 H 0.5180 0.8357 0.4532 0.082 Uiso 1 1 calc R U . . .
C2 C 0.3156(10) 0.7254(10) 0.4274(5) 0.053(2) Uani 1 1 d . . . . .
C3 C 0.2148(12) 0.6194(12) 0.4503(6) 0.065(3) Uani 1 1 d . . . . .
C4 C 0.0873(12) 0.5847(12) 0.4064(7) 0.075(3) Uani 1 1 d . . . . .
H4 H 0.0208 0.5108 0.4189 0.090 Uiso 1 1 calc R U . . .
C5 C 0.0610(12) 0.6627(13) 0.3435(6) 0.074(3) Uani 1 1 d . . . . .
H5 H -0.0267 0.6447 0.3153 0.089 Uiso 1 1 calc R U . . .
C6 C 0.1614(13) 0.7652(13) 0.3222(6) 0.077(3) Uani 1 1 d . . . . .
H6 H 0.1431 0.8154 0.2791 0.093 Uiso 1 1 calc R U . . .
C7 C 0.2890(13) 0.7940(13) 0.3642(6) 0.074(3) Uani 1 1 d . . . . .
H7 H 0.3584 0.8625 0.3487 0.089 Uiso 1 1 calc R U . . .
C8 C 0.7492(12) 0.7768(12) 0.5235(6) 0.071(3) Uani 1 1 d . . . . .
H8 H 0.7475 0.7560 0.4676 0.085 Uiso 1 1 calc R U . . .
C9 C 0.8757(13) 0.8258(13) 0.5643(8) 0.090(4) Uani 1 1 d . . . . .
H9 H 0.9613 0.8376 0.5362 0.108 Uiso 1 1 calc R U . . .
C10 C 0.8760(13) 0.8576(11) 0.6470(8) 0.080(3) Uani 1 1 d . . . . .
H10 H 0.9613 0.8936 0.6746 0.096 Uiso 1 1 calc R U . . .
C11 C 0.7521(15) 0.8366(13) 0.6885(7) 0.084(3) Uani 1 1 d . . . . .
H11 H 0.7512 0.8539 0.7445 0.101 Uiso 1 1 calc R U . . .
C12 C 0.6274(13) 0.7884(12) 0.6440(6) 0.076(3) Uani 1 1 d . . . . .
H12 H 0.5405 0.7762 0.6708 0.091 Uiso 1 1 calc R U . . .
C13 C 0.2858(10) 0.0783(9) 0.0160(5) 0.053(2) Uani 1 1 d . . . . .
H13 H 0.3586 0.0633 -0.0214 0.064 Uiso 1 1 calc R U . . .
C14 C 0.1772(11) 0.2514(9) 0.1200(5) 0.055(2) Uani 1 1 d . . . . .
C15 C 0.1860(13) 0.3898(10) 0.1676(6) 0.073(3) Uani 1 1 d . . . . .
H15 H 0.1168 0.4111 0.2063 0.088 Uiso 1 1 calc R U . . .
C16 C 0.2960(14) 0.4907(11) 0.1562(6) 0.077(3) Uani 1 1 d . . . . .
H16 H 0.2987 0.5827 0.1854 0.092 Uiso 1 1 calc R U . . .
C17 C 0.4041(14) 0.4582(11) 0.1016(7) 0.082(3) Uani 1 1 d . . . . .
H17 H 0.4805 0.5272 0.0960 0.098 Uiso 1 1 calc R U . . .
C18 C 0.3992(12) 0.3238(11) 0.0554(6) 0.071(3) Uani 1 1 d . . . . .
H18 H 0.4711 0.3028 0.0183 0.085 Uiso 1 1 calc R U . . .
C19 C 0.2850(11) 0.2200(9) 0.0650(5) 0.056(2) Uani 1 1 d . . . . .
C20 C 0.2479(11) -0.1569(9) -0.1060(6) 0.061(3) Uani 1 1 d . . . . .
H20 H 0.2721 -0.0702 -0.1267 0.073 Uiso 1 1 calc R U . . .
C21 C 0.2521(12) -0.2882(10) -0.1556(6) 0.073(3) Uani 1 1 d . . . . .
H21 H 0.2796 -0.2914 -0.2092 0.087 Uiso 1 1 calc R U . . .
C22 C 0.2147(12) -0.4109(10) -0.1226(6) 0.071(3) Uani 1 1 d . . . . .
H22 H 0.2132 -0.5005 -0.1544 0.086 Uiso 1 1 calc R U . . .
C23 C 0.1788(11) -0.4051(9) -0.0429(6) 0.062(3) Uani 1 1 d . . . . .
H23 H 0.1571 -0.4909 -0.0209 0.074 Uiso 1 1 calc R U . . .
C24 C 0.1742(10) -0.2748(9) 0.0047(5) 0.053(2) Uani 1 1 d . . . . .
H24 H 0.1476 -0.2702 0.0585 0.064 Uiso 1 1 calc R U . . .
Cd1 Cd 0.67039(7) 0.82227(6) 0.24876(3) 0.0470(2) Uani 1 1 d . . . . .
N1 N 0.4906(9) 0.7014(8) 0.5287(5) 0.061(2) Uani 1 1 d . . . . .
N2 N 0.6283(9) 0.7594(8) 0.5654(5) 0.061(2) Uani 1 1 d . . . . .
N3 N 0.1932(8) -0.0214(7) 0.0227(4) 0.0522(19) Uani 1 1 d . . . . .
N4 N 0.2097(8) -0.1541(7) -0.0294(4) 0.0506(18) Uani 1 1 d . . . . .
O1 O 0.2348(10) 0.5451(10) 0.5128(5) 0.102(3) Uani 1 1 d . . . . .
H1A H 0.3130 0.5734 0.5349 0.154 Uiso 1 1 calc R U . . .
O2 O 0.0729(8) 0.1545(7) 0.1370(4) 0.079(2) Uani 1 1 d . . . . .
H2 H 0.0688 0.0840 0.1021 0.118 Uiso 1 1 calc R U . . .

loop_
_atom_site_aniso_label
_atom_site_aniso_U_11
_atom_site_aniso_U_22
_atom_site_aniso_U_33
_atom_site_aniso_U_23
_atom_site_aniso_U_13
_atom_site_aniso_U_12
Br1 0.0681(7) 0.0479(5) 0.0517(5) 0.0109(4) 0.0078(4) 0.0072(4)
Br2 0.0575(7) 0.0585(5) 0.0637(6) 0.0186(4) 0.0150(5) 0.0124(5)
Br3 0.0513(6) 0.0695(6) 0.0609(6) 0.0191(4) -0.0064(4) 0.0070(5)
Br4 0.0709(8) 0.0639(6) 0.0780(7) -0.0201(5) -0.0041(5) 0.0027(5)
C1 0.084(9) 0.057(6) 0.067(7) 0.011(5) 0.021(6) 0.016(6)
C2 0.040(6) 0.059(6) 0.058(6) -0.010(4) 0.003(4) 0.010(5)
C3 0.062(7) 0.081(7) 0.055(6) 0.012(5) 0.002(5) 0.017(6)
C4 0.050(7) 0.084(7) 0.086(8) 0.004(6) -0.004(6) -0.017(6)
C5 0.050(7) 0.096(8) 0.072(7) -0.007(6) -0.005(5) 0.018(6)
C6 0.075(9) 0.101(8) 0.064(7) 0.029(6) 0.000(6) 0.028(7)
C7 0.066(8) 0.101(8) 0.060(7) 0.020(6) -0.005(5) 0.018(6)
C8 0.051(7) 0.099(8) 0.062(7) 0.012(5) -0.001(5) 0.002(6)
C9 0.059(8) 0.093(9) 0.118(11) 0.013(7) 0.013(7) 0.003(7)
C10 0.067(9) 0.067(7) 0.102(9) 0.000(6) -0.034(7) 0.001(6)
C11 0.095(10) 0.099(9) 0.058(7) 0.011(6) -0.019(7) 0.007(7)
C12 0.076(8) 0.091(8) 0.060(7) 0.004(5) -0.009(6) 0.021(6)
C13 0.050(6) 0.062(6) 0.049(5) 0.014(4) -0.004(4) -0.001(5)
C14 0.068(7) 0.048(5) 0.051(5) 0.012(4) -0.012(5) 0.000(5)
C15 0.102(10) 0.051(6) 0.063(6) -0.009(4) -0.003(6) 0.011(6)
C16 0.098(10) 0.047(6) 0.080(7) -0.005(5) -0.016(7) 0.005(6)
C17 0.085(9) 0.056(6) 0.104(9) 0.001(6) -0.014(7) 0.013(6)
C18 0.072(8) 0.069(7) 0.068(7) 0.006(5) -0.007(5) -0.015(6)
C19 0.074(7) 0.050(5) 0.045(5) 0.003(4) -0.011(5) 0.011(5)
C20 0.074(7) 0.043(5) 0.064(7) 0.008(4) -0.005(5) 0.000(5)
C21 0.083(8) 0.047(6) 0.084(7) -0.008(5) 0.013(6) 0.010(5)
C22 0.089(9) 0.039(5) 0.082(7) -0.008(4) 0.018(6) 0.006(5)
C23 0.062(7) 0.037(5) 0.088(7) 0.012(4) 0.007(5) 0.007(4)
C24 0.057(6) 0.050(5) 0.054(5) 0.011(4) 0.004(4) 0.009(4)
Cd1 0.0508(4) 0.0449(3) 0.0459(4) 0.0065(2) -0.0001(3) 0.0062(3)
N1 0.052(5) 0.074(5) 0.055(5) 0.001(4) 0.000(4) 0.012(4)
N2 0.060(6) 0.068(5) 0.055(5) 0.004(4) -0.012(4) 0.016(4)
N3 0.060(5) 0.054(4) 0.044(4) 0.013(3) -0.007(3) 0.001(4)
N4 0.066(5) 0.031(3) 0.054(5) 0.001(3) -0.008(4) 0.008(3)
O1 0.085(7) 0.113(7) 0.113(7) 0.051(5) -0.011(5) -0.024(5)
O2 0.080(5) 0.058(4) 0.090(5) -0.012(3) 0.016(4) -0.004(4)

loop_
_atom_type_symbol
_atom_type_description
_atom_type_scat_dispersion_real
_atom_type_scat_dispersion_imag
_atom_type_scat_source
C C 0.0033 0.0016 'International Tables Vol C Tables 4.2.6.8 and 6.1.1.4'
H H 0.0000 0.0000 'International Tables Vol C Tables 4.2.6.8 and 6.1.1.4'
N N 0.0061 0.0033 'International Tables Vol C Tables 4.2.6.8 and 6.1.1.4'
O O 0.0106 0.0060 'International Tables Vol C Tables 4.2.6.8 and 6.1.1.4'
Br Br -0.2901 2.4595 'International Tables Vol C Tables 4.2.6.8 and 6.1.1.4'
Cd Cd -0.8075 1.2024 'International Tables Vol C Tables 4.2.6.8 and 6.1.1.4'

loop_
_geom_angle_atom_site_label_1
_geom_angle_atom_site_label_2
_geom_angle_atom_site_label_3
_geom_angle
_geom_angle_site_symmetry_1
_geom_angle_site_symmetry_3
_geom_angle_publ_flag
N1 C1 C2 122.1(9) . . ?
N1 C1 H1 118.9 . . ?
C2 C1 H1 118.9 . . ?
C7 C2 C3 120.5(10) . . ?
C7 C2 C1 117.7(9) . . ?
C3 C2 C1 121.8(10) . . ?
O1 C3 C4 116.8(10) . . ?
O1 C3 C2 123.8(10) . . ?
C4 C3 C2 119.4(10) . . ?
C3 C4 C5 118.3(10) . . ?
C3 C4 H4 120.9 . . ?
C5 C4 H4 120.9 . . ?
C6 C5 C4 121.1(11) . . ?
C6 C5 H5 119.5 . . ?
C4 C5 H5 119.5 . . ?
C5 C6 C7 119.8(11) . . ?
C5 C6 H6 120.1 . . ?
C7 C6 H6 120.1 . . ?
C2 C7 C6 120.9(11) . . ?
C2 C7 H7 119.6 . . ?
C6 C7 H7 119.6 . . ?
N2 C8 C9 118.8(10) . . ?
N2 C8 H8 120.6 . . ?
C9 C8 H8 120.6 . . ?
C8 C9 C10 119.8(11) . . ?
C8 C9 H9 120.1 . . ?
C10 C9 H9 120.1 . . ?
C11 C10 C9 120.3(11) . . ?
C11 C10 H10 119.9 . . ?
C9 C10 H10 119.9 . . ?
C10 C11 C12 117.3(11) . . ?
C10 C11 H11 121.3 . . ?
C12 C11 H11 121.3 . . ?
N2 C12 C11 121.8(11) . . ?
N2 C12 H12 119.1 . . ?
C11 C12 H12 119.1 . . ?
N3 C13 C19 122.0(9) . . ?
N3 C13 H13 119.0 . . ?
C19 C13 H13 119.0 . . ?
O2 C14 C19 123.5(8) . . ?
O2 C14 C15 117.2(9) . . ?
C19 C14 C15 119.0(9) . . ?
C16 C15 C14 119.9(10) . . ?
C16 C15 H15 120.1 . . ?
C14 C15 H15 120.1 . . ?
C15 C16 C17 120.8(9) . . ?
C15 C16 H16 119.6 . . ?
C17 C16 H16 119.6 . . ?
C18 C17 C16 120.5(10) . . ?
C18 C17 H17 119.8 . . ?
C16 C17 H17 119.8 . . ?
C17 C18 C19 119.4(10) . . ?
C17 C18 H18 120.3 . . ?
C19 C18 H18 120.3 . . ?
C14 C19 C18 120.4(8) . . ?
C14 C19 C13 122.1(8) . . ?
C18 C19 C13 117.5(9) . . ?
N4 C20 C21 120.8(8) . . ?
N4 C20 H20 119.6 . . ?
C21 C20 H20 119.6 . . ?
C22 C21 C20 117.2(9) . . ?
C22 C21 H21 121.4 . . ?
C20 C21 H21 121.4 . . ?
C21 C22 C23 120.9(8) . . ?
C21 C22 H22 119.6 . . ?
C23 C22 H22 119.6 . . ?
C24 C23 C22 121.0(8) . . ?
C24 C23 H23 119.5 . . ?
C22 C23 H23 119.5 . . ?
N4 C24 C23 117.3(8) . . ?
N4 C24 H24 121.4 . . ?
C23 C24 H24 121.4 . . ?
Br1 Cd1 Br4 109.47(4) . . ?
Br1 Cd1 Br3 115.60(4) . . ?
Br4 Cd1 Br3 106.58(4) . . ?
Br1 Cd1 Br2 109.72(4) . . ?
Br4 Cd1 Br2 110.26(4) . . ?
Br3 Cd1 Br2 105.06(4) . . ?
C1 N1 N2 113.8(8) . . ?
C12 N2 C8 121.9(9) . . ?
C12 N2 N1 114.8(8) . . ?
C8 N2 N1 123.3(8) . . ?
C13 N3 N4 115.2(7) . . ?
C20 N4 C24 122.9(7) . . ?
C20 N4 N3 122.9(6) . . ?
C24 N4 N3 114.1(7) . . ?
C3 O1 H1A 109.5 . . ?
C14 O2 H2 109.5 . . ?

loop_
_geom_bond_atom_site_label_1
_geom_bond_atom_site_label_2
_geom_bond_distance
_geom_bond_site_symmetry_2
_geom_bond_publ_flag
Br1 Cd1 2.5826(10) . ?
Br2 Cd1 2.6125(10) . ?
Br3 Cd1 2.6067(12) . ?
Br4 Cd1 2.5833(10) . ?
C1 N1 1.257(12) . ?
C1 C2 1.464(14) . ?
C1 H1 0.9300 . ?
C2 C7 1.334(14) . ?
C2 C3 1.394(13) . ?
C3 O1 1.345(12) . ?
C3 C4 1.382(14) . ?
C4 C5 1.384(15) . ?
C4 H4 0.9300 . ?
C5 C6 1.360(14) . ?
C5 H5 0.9300 . ?
C6 C7 1.362(15) . ?
C6 H6 0.9300 . ?
C7 H7 0.9300 . ?
C8 N2 1.335(12) . ?
C8 C9 1.369(14) . ?
C8 H8 0.9300 . ?
C9 C10 1.377(15) . ?
C9 H9 0.9300 . ?
C10 C11 1.359(15) . ?
C10 H10 0.9300 . ?
C11 C12 1.382(15) . ?
C11 H11 0.9300 . ?
C12 N2 1.309(11) . ?
C12 H12 0.9300 . ?
C13 N3 1.228(9) . ?
C13 C19 1.464(12) . ?
C13 H13 0.9300 . ?
C14 O2 1.325(10) . ?
C14 C19 1.388(13) . ?
C14 C15 1.423(12) . ?
C15 C16 1.360(13) . ?
C15 H15 0.9300 . ?
C16 C17 1.386(15) . ?
C16 H16 0.9300 . ?
C17 C18 1.383(14) . ?
C17 H17 0.9300 . ?
C18 C19 1.398(12) . ?
C18 H18 0.9300 . ?
C20 N4 1.328(10) . ?
C20 C21 1.393(12) . ?
C20 H20 0.9300 . ?
C21 C22 1.353(13) . ?
C21 H21 0.9300 . ?
C22 C23 1.370(13) . ?
C22 H22 0.9300 . ?
C23 C24 1.369(12) . ?
C23 H23 0.9300 . ?
C24 N4 1.343(10) . ?
C24 H24 0.9300 . ?
N1 N2 1.447(10) . ?
N3 N4 1.439(9) . ?
O1 H1A 0.8200 . ?
O2 H2 0.8200 . ?

loop_
_geom_torsion_atom_site_label_1
_geom_torsion_atom_site_label_2
_geom_torsion_atom_site_label_3
_geom_torsion_atom_site_label_4
_geom_torsion
_geom_torsion_site_symmetry_1
_geom_torsion_site_symmetry_2
_geom_torsion_site_symmetry_3
_geom_torsion_site_symmetry_4
_geom_torsion_publ_flag
N1 C1 C2 C7 -177.9(9) . . . . ?
N1 C1 C2 C3 0.9(14) . . . . ?
C7 C2 C3 O1 179.4(10) . . . . ?
C1 C2 C3 O1 0.7(15) . . . . ?
C7 C2 C3 C4 0.7(14) . . . . ?
C1 C2 C3 C4 -178.0(9) . . . . ?
O1 C3 C4 C5 177.8(10) . . . . ?
C2 C3 C4 C5 -3.4(15) . . . . ?
C3 C4 C5 C6 3.7(16) . . . . ?
C4 C5 C6 C7 -1.3(17) . . . . ?
C3 C2 C7 C6 1.9(15) . . . . ?
C1 C2 C7 C6 -179.4(10) . . . . ?
C5 C6 C7 C2 -1.6(17) . . . . ?
N2 C8 C9 C10 -0.7(17) . . . . ?
C8 C9 C10 C11 1.9(18) . . . . ?
C9 C10 C11 C12 -2.5(18) . . . . ?
C10 C11 C12 N2 2.1(17) . . . . ?
O2 C14 C15 C16 176.1(10) . . . . ?
C19 C14 C15 C16 2.7(15) . . . . ?
C14 C15 C16 C17 -3.3(17) . . . . ?
C15 C16 C17 C18 2.4(18) . . . . ?
C16 C17 C18 C19 -0.9(17) . . . . ?
O2 C14 C19 C18 -174.1(9) . . . . ?
C15 C14 C19 C18 -1.2(15) . . . . ?
O2 C14 C19 C13 4.9(15) . . . . ?
C15 C14 C19 C13 177.9(9) . . . . ?
C17 C18 C19 C14 0.3(15) . . . . ?
C17 C18 C19 C13 -178.8(10) . . . . ?
N3 C13 C19 C14 -2.1(15) . . . . ?
N3 C13 C19 C18 177.0(9) . . . . ?
N4 C20 C21 C22 0.6(16) . . . . ?
C20 C21 C22 C23 -2.0(17) . . . . ?
C21 C22 C23 C24 2.6(17) . . . . ?
C22 C23 C24 N4 -1.6(15) . . . . ?
C2 C1 N1 N2 -176.8(7) . . . . ?
C11 C12 N2 C8 -1.0(16) . . . . ?
C11 C12 N2 N1 176.2(10) . . . . ?
C9 C8 N2 C12 0.3(16) . . . . ?
C9 C8 N2 N1 -176.7(9) . . . . ?
C1 N1 N2 C12 131.5(10) . . . . ?
C1 N1 N2 C8 -51.3(12) . . . . ?
C19 C13 N3 N4 -179.6(8) . . . . ?
C21 C20 N4 C24 0.3(15) . . . . ?
C21 C20 N4 N3 -175.2(9) . . . . ?
C23 C24 N4 C20 0.1(14) . . . . ?
C23 C24 N4 N3 176.1(8) . . . . ?
C13 N3 N4 C20 -41.2(12) . . . . ?
C13 N3 N4 C24 142.9(8) . . . . ?
